data_1550997
loop_
_publ_author_name
'Chaudhuri, Saikat'
'Mohanan, Manikandan'
'Willems, Andreas V.'
'Bertke, Jeffery A.'
'Gavvalapalli , Nagarjuna'

_publ_section_title
;
 \b-Strand Inspired Bifacial \p-Conjugated Polymers
;
_journal_name_full 'Chemical Science'
_journal_paper_doi 10.1039/C9SC01724K
_journal_year 2019
_chemical_formula_moiety 'C34 H42 S4'
_chemical_formula_sum 'C34 H42 S4'
_chemical_formula_weight 578.91
_space_group_crystal_system monoclinic
_space_group_IT_number 15
_space_group_name_Hall '-C 2yc'
_space_group_name_H-M_alt 'C 1 2/c 1'
_symmetry_space_group_name_Hall '-C 2yc'
_symmetry_space_group_name_H-M 'C 1 2/c 1'
_atom_sites_solution_hydrogens geom
_audit_creation_method SHELXL-2017/1
_audit_update_record
;
2018-12-14 deposited with the CCDC.    2019-05-09 downloaded from the CCDC.
;
_cell_angle_alpha 90
_cell_angle_beta 94.439(3)
_cell_angle_gamma 90
_cell_formula_units_Z 4
_cell_length_a 21.3616(17)
_cell_length_b 9.0556(7)
_cell_length_c 15.3872(12)
_cell_measurement_reflns_used 9428
_cell_measurement_temperature 100(2)
_cell_measurement_theta_max 27.11
_cell_measurement_theta_min 2.44
_cell_volume 2967.6(4)
_computing_cell_refinement 'SAINT V8.37A (Bruker, 2005)'
_computing_data_collection 'APEX3 V2016.5-0 (Bruker, 2016)'
_computing_data_reduction
; 
SAINT V8.37A, XPREP v2014/2, TWINABS V2012/1 (Bruker, 2016) 
;
_computing_molecular_graphics 'SHELXLE v932 (Hubschle, 2011)'
_computing_publication_material 'XCIF V2014-2 (Bruker, 2014)'
_computing_structure_refinement 'SHELX-2018-1 (Sheldrick, 2015)'
_computing_structure_solution 'SHELX-2014-5 (Sheldrick, 2015)'
_diffrn_ambient_temperature 100(2)
_diffrn_measured_fraction_theta_full 0.996
_diffrn_measured_fraction_theta_max 0.995
_diffrn_measurement_device 'Bruker D8 Quest/Photon 100'
_diffrn_measurement_method 'profile data from \f and \w scans'
_diffrn_radiation_monochromator 'multilayer mirrors'
_diffrn_radiation_source 'microfocus sealed tube'
_diffrn_radiation_type MoK\a
_diffrn_radiation_wavelength 0.71073
_diffrn_reflns_av_unetI/netI 0.0294
_diffrn_reflns_Laue_measured_fraction_full 0.996
_diffrn_reflns_Laue_measured_fraction_max 0.995
_diffrn_reflns_limit_h_max 27
_diffrn_reflns_limit_h_min -27
_diffrn_reflns_limit_k_max 11
_diffrn_reflns_limit_k_min 0
_diffrn_reflns_limit_l_max 19
_diffrn_reflns_limit_l_min 0
_diffrn_reflns_number 6620
_diffrn_reflns_point_group_measured_fraction_full 0.996
_diffrn_reflns_point_group_measured_fraction_max 0.995
_diffrn_reflns_theta_full 25.242
_diffrn_reflns_theta_max 27.174
_diffrn_reflns_theta_min 1.912
_exptl_absorpt_coefficient_mu 0.343
_exptl_absorpt_correction_T_max 0.745490
_exptl_absorpt_correction_T_min 0.635101
_exptl_absorpt_correction_type multi-scan
_exptl_absorpt_process_details 'SADABS V2016/2 (Bruker, 2016)'
_exptl_crystal_colour colourless
_exptl_crystal_density_diffrn 1.296
_exptl_crystal_density_method 'not measured'
_exptl_crystal_description block
_exptl_crystal_F_000 1240
_exptl_crystal_size_max 0.543
_exptl_crystal_size_mid 0.395
_exptl_crystal_size_min 0.177
_refine_diff_density_max 0.797
_refine_diff_density_min -0.557
_refine_diff_density_rms 0.074
_refine_ls_extinction_method none
_refine_ls_goodness_of_fit_ref 1.055
_refine_ls_hydrogen_treatment constr
_refine_ls_matrix_type full
_refine_ls_number_parameters 246
_refine_ls_number_reflns 6620
_refine_ls_number_restraints 265
_refine_ls_restrained_S_all 1.101
_refine_ls_R_factor_all 0.0603
_refine_ls_R_factor_gt 0.0578
_refine_ls_shift/su_max 0.001
_refine_ls_shift/su_mean 0.000
_refine_ls_structure_factor_coef Fsqd
_refine_ls_weighting_details 'w=1/[\s^2^(Fo^2^)+(0.0968P)^2^+4.3896P] where P=(Fo^2^+2Fc^2^)/3'
_refine_ls_weighting_scheme calc
_refine_ls_wR_factor_gt 0.1568
_refine_ls_wR_factor_ref 0.1595
_reflns_Friedel_coverage 0.000
_reflns_number_gt 6254
_reflns_number_total 6620
_reflns_threshold_expression 'I > 2\s(I)'
_cod_data_source_file c9sc01724k2.cif
_cod_data_source_block cyclohexyl_dimer
_cod_database_code 1550997
_shelx_shelxl_version_number 2017/1
_shelx_space_group_comment
;
The symmetry employed for this shelxl refinement is uniquely defined
by the following loop, which should always be used as a source of
symmetry information in preference to the above space-group names.
They are only intended as comments.
;
_shelx_estimated_absorpt_t_min 0.836
_shelx_estimated_absorpt_t_max 0.942

loop_
_space_group_symop_operation_xyz
'x, y, z'
'-x, y, -z+1/2'
'x+1/2, y+1/2, z'
'-x+1/2, y+1/2, -z+1/2'
'-x, -y, -z'
'x, -y, z-1/2'
'-x+1/2, -y+1/2, -z'
'x+1/2, -y+1/2, z-1/2'

loop_
_atom_site_label
_atom_site_type_symbol
_atom_site_fract_x
_atom_site_fract_y
_atom_site_fract_z
_atom_site_U_iso_or_equiv
_atom_site_adp_type
_atom_site_occupancy
_atom_site_site_symmetry_order
_atom_site_calc_flag
_atom_site_refinement_flags_posn
_atom_site_refinement_flags_adp
_atom_site_refinement_flags_occupancy
_atom_site_disorder_assembly
_atom_site_disorder_group
S2 S 0.65468(3) 0.29367(7) 0.49975(4) 0.0243(2) Uani 1 1 d . . . . .
C1 C 0.52658(11) 0.5821(3) 0.74034(15) 0.0180(4) Uani 1 1 d . . . . .
C2 C 0.59068(10) 0.5738(3) 0.71881(14) 0.0163(4) Uani 1 1 d . . . . .
C3 C 0.63068(11) 0.6974(3) 0.72920(14) 0.0175(5) Uani 1 1 d . . . . .
C4 C 0.69336(11) 0.6795(3) 0.71180(15) 0.0204(5) Uani 1 1 d . . . . .
H4 H 0.721924 0.758883 0.723013 0.024 Uiso 1 1 calc R U . . .
C5 C 0.71489(11) 0.5478(3) 0.67837(15) 0.0200(5) Uani 1 1 d . . . . .
H5 H 0.757819 0.538352 0.667157 0.024 Uiso 1 1 calc R U . . .
C6 C 0.67423(11) 0.4303(3) 0.66127(15) 0.0186(5) Uani 1 1 d . . . . .
C7 C 0.61282(11) 0.4421(3) 0.68543(15) 0.0196(5) Uani 1 1 d . . . . .
H7 H 0.585633 0.359084 0.679054 0.024 Uiso 1 1 calc R U . . .
C8 C 0.60652(13) 0.8464(3) 0.75311(16) 0.0256(5) Uani 1 1 d D . . . .
H8A H 0.642502 0.910888 0.771755 0.031 Uiso 1 1 calc R U . A 1
H8B H 0.580301 0.835600 0.803038 0.031 Uiso 1 1 calc R U . A 1
C9 C 0.69397(13) 0.2994(3) 0.60965(17) 0.0250(5) Uani 1 1 d . . . . .
H9A H 0.684286 0.207619 0.640905 0.030 Uiso 1 1 calc R U . . .
H9B H 0.739953 0.303158 0.605443 0.030 Uiso 1 1 calc R U . . .
S1 S 0.55973(11) 0.9349(3) 0.66203(17) 0.0268(4) Uani 0.762(6) 1 d D U P B 1
C10 C 0.6075(3) 0.9195(9) 0.5696(4) 0.0283(15) Uani 0.762(6) 1 d D U P B 1
H10A H 0.627413 1.016424 0.560321 0.034 Uiso 0.762(6) 1 calc R U P B 1
H10B H 0.641598 0.847568 0.584388 0.034 Uiso 0.762(6) 1 calc R U P B 1
C11 C 0.5720(2) 0.8713(6) 0.4836(3) 0.0215(10) Uani 0.762(6) 1 d D U P B 1
H11 H 0.540444 0.949776 0.466576 0.026 Uiso 0.762(6) 1 calc R U P B 1
C12 C 0.5364(3) 0.7254(6) 0.4899(7) 0.0264(12) Uani 0.762(6) 1 d D U P B 1
H12A H 0.493959 0.736350 0.459858 0.032 Uiso 0.762(6) 1 calc R U P B 1
H12B H 0.531252 0.703739 0.552033 0.032 Uiso 0.762(6) 1 calc R U P B 1
C13 C 0.56975(16) 0.5946(4) 0.4497(3) 0.0244(8) Uani 0.762(6) 1 d D U P B 1
H13A H 0.553626 0.500864 0.472381 0.029 Uiso 0.762(6) 1 calc R U P B 1
H13B H 0.560687 0.595434 0.385638 0.029 Uiso 0.762(6) 1 calc R U P B 1
C14 C 0.64079(16) 0.6038(4) 0.4718(3) 0.0216(7) Uani 0.762(6) 1 d D U P B 1
H14 H 0.647059 0.620952 0.536041 0.026 Uiso 0.762(6) 1 calc R U P B 1
C15 C 0.6673(2) 0.7405(5) 0.4280(3) 0.0176(9) Uani 0.762(6) 1 d D U P B 1
H15A H 0.703526 0.778491 0.465402 0.021 Uiso 0.762(6) 1 calc R U P B 1
H15B H 0.682741 0.710711 0.371618 0.021 Uiso 0.762(6) 1 calc R U P B 1
C16 C 0.61902(16) 0.8648(4) 0.4120(2) 0.0191(7) Uani 0.762(6) 1 d D U P B 1
H16A H 0.595581 0.849536 0.354606 0.023 Uiso 0.762(6) 1 calc R U P B 1
H16B H 0.641326 0.960468 0.410019 0.023 Uiso 0.762(6) 1 calc R U P B 1
S1B S 0.5747(5) 0.9575(11) 0.6634(6) 0.042(2) Uani 0.238(6) 1 d D U P B 2
C10B C 0.6201(9) 0.910(3) 0.5787(11) 0.020(3) Uani 0.238(6) 1 d D U P B 2
H10C H 0.650250 0.991108 0.570501 0.024 Uiso 0.238(6) 1 calc R U P B 2
H10D H 0.644686 0.820715 0.595670 0.024 Uiso 0.238(6) 1 calc R U P B 2
C11B C 0.5823(8) 0.8805(19) 0.4909(12) 0.028(3) Uani 0.238(6) 1 d D U P B 2
H11B H 0.558151 0.968784 0.468099 0.033 Uiso 0.238(6) 1 calc R U P B 2
C12B C 0.5430(8) 0.7406(16) 0.488(2) 0.027(3) Uani 0.238(6) 1 d D U P B 2
H12C H 0.518362 0.734978 0.430916 0.032 Uiso 0.238(6) 1 calc R U P B 2
H12D H 0.512952 0.746275 0.533770 0.032 Uiso 0.238(6) 1 calc R U P B 2
C13B C 0.5822(5) 0.5993(10) 0.5015(7) 0.019(2) Uani 0.238(6) 1 d D U P B 2
H13C H 0.553796 0.512976 0.502513 0.023 Uiso 0.238(6) 1 calc R U P B 2
H13D H 0.607127 0.604204 0.558368 0.023 Uiso 0.238(6) 1 calc R U P B 2
C14B C 0.6267(5) 0.5797(10) 0.4279(7) 0.019(2) Uani 0.238(6) 1 d D U P B 2
H14B H 0.601872 0.545266 0.373900 0.022 Uiso 0.238(6) 1 calc R U P B 2
C15B C 0.6609(9) 0.7205(14) 0.4080(13) 0.029(3) Uani 0.238(6) 1 d D U P B 2
H15C H 0.706233 0.703117 0.423087 0.035 Uiso 0.238(6) 1 calc R U P B 2
H15D H 0.655619 0.735649 0.344096 0.035 Uiso 0.238(6) 1 calc R U P B 2
C16B C 0.6444(8) 0.8608(15) 0.4494(12) 0.048(3) Uani 0.238(6) 1 d D U P B 2
H16C H 0.646355 0.938996 0.404764 0.058 Uiso 0.238(6) 1 calc R U P B 2
H16D H 0.678307 0.882245 0.495299 0.058 Uiso 0.238(6) 1 calc R U P B 2
C17 C 0.67865(12) 0.4671(3) 0.45299(17) 0.0240(5) Uani 1 1 d D . . . .
H17A H 0.722923 0.485655 0.474044 0.029 Uiso 0.762(6) 1 calc R U P B 1
H17B H 0.677414 0.454599 0.388966 0.029 Uiso 0.762(6) 1 calc R U P B 1
H17C H 0.709620 0.514631 0.495300 0.029 Uiso 0.238(6) 1 calc R U P B 2
H17D H 0.700514 0.444267 0.400173 0.029 Uiso 0.238(6) 1 calc R U P B 2

loop_
_atom_site_aniso_label
_atom_site_aniso_U_11
_atom_site_aniso_U_22
_atom_site_aniso_U_33
_atom_site_aniso_U_23
_atom_site_aniso_U_13
_atom_site_aniso_U_12
S2 0.0264(3) 0.0183(3) 0.0289(3) -0.0041(2) 0.0073(3) 0.0009(2)
C1 0.0183(10) 0.0190(11) 0.0169(10) -0.0010(8) 0.0033(8) -0.0008(9)
C2 0.0147(10) 0.0211(11) 0.0132(9) 0.0023(8) 0.0022(8) -0.0020(8)
C3 0.0194(11) 0.0214(11) 0.0117(10) 0.0003(8) 0.0018(8) -0.0031(8)
C4 0.0190(11) 0.0253(12) 0.0166(10) 0.0018(9) 0.0001(8) -0.0068(9)
C5 0.0144(10) 0.0276(12) 0.0185(10) 0.0067(9) 0.0039(8) 0.0003(9)
C6 0.0172(11) 0.0200(11) 0.0188(10) 0.0053(9) 0.0029(8) 0.0023(8)
C7 0.0169(11) 0.0193(11) 0.0229(11) 0.0013(8) 0.0035(9) -0.0016(8)
C8 0.0320(13) 0.0218(12) 0.0233(11) -0.0065(10) 0.0049(10) -0.0043(10)
C9 0.0252(13) 0.0199(12) 0.0306(13) 0.0025(10) 0.0059(10) 0.0062(9)
S1 0.0358(8) 0.0159(9) 0.0293(7) 0.0005(6) 0.0068(6) 0.0032(6)
C10 0.028(3) 0.024(2) 0.033(2) 0.0122(18) 0.0021(19) -0.006(2)
C11 0.0151(19) 0.0206(19) 0.0287(18) 0.0035(15) 0.0014(15) 0.0012(15)
C12 0.020(2) 0.025(2) 0.034(2) -0.0016(19) 0.001(2) -0.0037(17)
C13 0.0247(17) 0.0233(16) 0.0247(19) -0.0055(14) -0.0014(14) -0.0028(13)
C14 0.0219(16) 0.0175(16) 0.0264(18) 0.0007(14) 0.0086(13) -0.0013(12)
C15 0.0201(18) 0.0188(17) 0.0145(19) 0.0001(13) 0.0058(13) -0.0012(13)
C16 0.0195(16) 0.0203(15) 0.0173(14) 0.0091(12) 0.0007(12) 0.0020(12)
S1B 0.070(5) 0.018(3) 0.037(2) -0.0156(18) -0.008(3) 0.008(3)
C10B 0.020(5) 0.021(5) 0.019(5) -0.009(4) -0.001(4) 0.006(4)
C11B 0.020(5) 0.022(5) 0.042(5) 0.001(4) 0.005(4) -0.004(4)
C12B 0.021(5) 0.030(6) 0.031(5) 0.000(5) 0.013(5) 0.003(5)
C13B 0.017(4) 0.016(4) 0.025(5) -0.002(3) 0.009(4) -0.002(3)
C14B 0.024(4) 0.013(4) 0.019(4) -0.009(4) 0.011(4) -0.004(3)
C15B 0.032(5) 0.024(5) 0.035(6) -0.006(5) 0.021(5) -0.005(4)
C16B 0.037(5) 0.043(5) 0.065(6) 0.013(5) 0.009(5) -0.012(5)
C17 0.0233(12) 0.0244(12) 0.0254(12) 0.0001(10) 0.0088(9) -0.0017(10)

loop_
_atom_type_symbol
_atom_type_description
_atom_type_scat_dispersion_real
_atom_type_scat_dispersion_imag
_atom_type_scat_source
C C 0.0033 0.0016 'International Tables Vol C Tables 4.2.6.8 and 6.1.1.4'
H H 0.0000 0.0000 'International Tables Vol C Tables 4.2.6.8 and 6.1.1.4'
S S 0.1246 0.1234 'International Tables Vol C Tables 4.2.6.8 and 6.1.1.4'

loop_
_exptl_crystal_face_index_h
_exptl_crystal_face_index_k
_exptl_crystal_face_index_l
_exptl_crystal_face_perp_dist
0.00 -1.00 0.00 0.0860
0.00 1.00 0.00 0.0160
-1.00 0.00 0.00 0.1810
0.00 0.00 1.00 0.1740
1.00 0.00 -2.00 0.0380
2.00 3.00 -4.00 0.0250

loop_
_geom_angle_atom_site_label_1
_geom_angle_atom_site_label_2
_geom_angle_atom_site_label_3
_geom_angle
_geom_angle_site_symmetry_1
C17 S2 C9 102.61(12) .
C1 C1 C2 176.83(17) 2_656
C7 C2 C3 120.0(2) .
C7 C2 C1 119.1(2) .
C3 C2 C1 120.9(2) .
C4 C3 C2 117.9(2) .
C4 C3 C8 120.3(2) .
C2 C3 C8 121.7(2) .
C5 C4 C3 121.3(2) .
C5 C4 H4 119.3 .
C3 C4 H4 119.3 .
C6 C5 C4 120.5(2) .
C6 C5 H5 119.7 .
C4 C5 H5 119.7 .
C5 C6 C7 118.6(2) .
C5 C6 C9 120.5(2) .
C7 C6 C9 120.5(2) .
C6 C7 C2 121.0(2) .
C6 C7 H7 119.5 .
C2 C7 H7 119.5 .
C3 C8 S1B 115.6(4) .
C3 C8 S1 112.44(19) .
C3 C8 H8A 109.1 .
S1 C8 H8A 109.1 .
C3 C8 H8B 109.1 .
S1 C8 H8B 109.1 .
H8A C8 H8B 107.8 .
C6 C9 S2 112.51(17) .
C6 C9 H9A 109.1 .
S2 C9 H9A 109.1 .
C6 C9 H9B 109.1 .
S2 C9 H9B 109.1 .
H9A C9 H9B 107.8 .
C10 S1 C8 104.9(3) .
C11 C10 S1 115.1(4) .
C11 C10 H10A 108.5 .
S1 C10 H10A 108.5 .
C11 C10 H10B 108.5 .
S1 C10 H10B 108.5 .
H10A C10 H10B 107.5 .
C12 C11 C10 113.9(5) .
C12 C11 C16 111.4(4) .
C10 C11 C16 108.6(4) .
C12 C11 H11 107.6 .
C10 C11 H11 107.6 .
C16 C11 H11 107.6 .
C11 C12 C13 113.0(4) .
C11 C12 H12A 109.0 .
C13 C12 H12A 109.0 .
C11 C12 H12B 109.0 .
C13 C12 H12B 109.0 .
H12A C12 H12B 107.8 .
C14 C13 C12 110.6(3) .
C14 C13 H13A 109.5 .
C12 C13 H13A 109.5 .
C14 C13 H13B 109.5 .
C12 C13 H13B 109.5 .
H13A C13 H13B 108.1 .
C17 C14 C13 116.6(3) .
C17 C14 C15 110.7(3) .
C13 C14 C15 109.8(3) .
C17 C14 H14 106.4 .
C13 C14 H14 106.4 .
C15 C14 H14 106.4 .
C16 C15 C14 113.4(3) .
C16 C15 H15A 108.9 .
C14 C15 H15A 108.9 .
C16 C15 H15B 108.9 .
C14 C15 H15B 108.9 .
H15A C15 H15B 107.7 .
C15 C16 C11 112.2(3) .
C15 C16 H16A 109.2 .
C11 C16 H16A 109.2 .
C15 C16 H16B 109.2 .
C11 C16 H16B 109.2 .
H16A C16 H16B 107.9 .
C10B S1B C8 103.8(10) .
C11B C10B S1B 114.6(12) .
C11B C10B H10C 108.6 .
S1B C10B H10C 108.6 .
C11B C10B H10D 108.6 .
S1B C10B H10D 108.6 .
H10C C10B H10D 107.6 .
C12B C11B C16B 112.8(11) .
C12B C11B C10B 114.9(15) .
C16B C11B C10B 88.5(11) .
C12B C11B H11B 112.8 .
C16B C11B H11B 112.8 .
C10B C11B H11B 112.8 .
C11B C12B C13B 113.4(12) .
C11B C12B H12C 108.9 .
C13B C12B H12C 108.9 .
C11B C12B H12D 108.9 .
C13B C12B H12D 108.9 .
H12C C12B H12D 107.7 .
C12B C13B C14B 110.9(12) .
C12B C13B H13C 109.5 .
C14B C13B H13C 109.5 .
C12B C13B H13D 109.5 .
C14B C13B H13D 109.5 .
H13C C13B H13D 108.0 .
C15B C14B C17 105.0(10) .
C15B C14B C13B 112.7(8) .
C17 C14B C13B 111.5(8) .
C15B C14B H14B 109.2 .
C17 C14B H14B 109.2 .
C13B C14B H14B 109.2 .
C16B C15B C14B 120.1(10) .
C16B C15B H15C 107.3 .
C14B C15B H15C 107.3 .
C16B C15B H15D 107.3 .
C14B C15B H15D 107.3 .
H15C C15B H15D 106.9 .
C15B C16B C11B 121.7(11) .
C15B C16B H16C 106.9 .
C11B C16B H16C 106.9 .
C15B C16B H16D 106.9 .
C11B C16B H16D 106.9 .
H16C C16B H16D 106.7 .
C14 C17 S2 117.29(19) .
C14B C17 S2 117.0(4) .
C14 C17 H17A 108.0 .
S2 C17 H17A 108.0 .
C14 C17 H17B 108.0 .
S2 C17 H17B 108.0 .
H17A C17 H17B 107.2 .
C14B C17 H17C 108.1 .
S2 C17 H17C 108.1 .
C14B C17 H17D 108.1 .
S2 C17 H17D 108.1 .
H17C C17 H17D 107.3 .

loop_
_geom_bond_atom_site_label_1
_geom_bond_atom_site_label_2
_geom_bond_distance
_geom_bond_site_symmetry_2
S2 C17 1.817(3) .
S2 C9 1.830(3) .
C1 C1 1.196(5) 2_656
C1 C2 1.435(3) .
C2 C7 1.396(3) .
C2 C3 1.410(3) .
C3 C4 1.395(3) .
C3 C8 1.501(3) .
C4 C5 1.391(4) .
C4 H4 0.9500 .
C5 C6 1.386(3) .
C5 H5 0.9500 .
C6 C7 1.395(3) .
C6 C9 1.505(3) .
C7 H7 0.9500 .
C8 S1B 1.798(9) .
C8 S1 1.841(4) .
C8 H8A 0.9900 .
C8 H8B 0.9900 .
C9 H9A 0.9900 .
C9 H9B 0.9900 .
S1 C10 1.820(5) .
C10 C11 1.537(6) .
C10 H10A 0.9900 .
C10 H10B 0.9900 .
C11 C12 1.531(6) .
C11 C16 1.549(5) .
C11 H11 1.0000 .
C12 C13 1.537(6) .
C12 H12A 0.9900 .
C12 H12B 0.9900 .
C13 C14 1.531(5) .
C13 H13A 0.9900 .
C13 H13B 0.9900 .
C14 C17 1.519(4) .
C14 C15 1.537(5) .
C14 H14 1.0000 .
C15 C16 1.534(5) .
C15 H15A 0.9900 .
C15 H15B 0.9900 .
C16 H16A 0.9900 .
C16 H16B 0.9900 .
S1B C10B 1.737(11) .
C10B C11B 1.543(12) .
C10B H10C 0.9900 .
C10B H10D 0.9900 .
C11B C12B 1.518(12) .
C11B C16B 1.527(12) .
C11B H11B 1.0000 .
C12B C13B 1.534(13) .
C12B H12C 0.9900 .
C12B H12D 0.9900 .
C13B C14B 1.545(10) .
C13B H13C 0.9900 .
C13B H13D 0.9900 .
C14B C15B 1.513(11) .
C14B C17 1.535(9) .
C14B H14B 1.0000 .
C15B C16B 1.477(12) .
C15B H15C 0.9900 .
C15B H15D 0.9900 .
C16B H16C 0.9900 .
C16B H16D 0.9900 .
C17 H17A 0.9900 .
C17 H17B 0.9900 .
C17 H17C 0.9900 .
C17 H17D 0.9900 .

loop_
_geom_torsion_atom_site_label_1
_geom_torsion_atom_site_label_2
_geom_torsion_atom_site_label_3
_geom_torsion_atom_site_label_4
_geom_torsion
C7 C2 C3 C4 -5.0(3)
C1 C2 C3 C4 176.4(2)
C7 C2 C3 C8 171.5(2)
C1 C2 C3 C8 -7.1(3)
C2 C3 C4 C5 5.2(3)
C8 C3 C4 C5 -171.3(2)
C3 C4 C5 C6 0.1(3)
C4 C5 C6 C7 -5.6(3)
C4 C5 C6 C9 168.2(2)
C5 C6 C7 C2 5.8(3)
C9 C6 C7 C2 -168.1(2)
C3 C2 C7 C6 -0.5(3)
C1 C2 C7 C6 178.1(2)
C4 C3 C8 S1B 90.8(4)
C2 C3 C8 S1B -85.6(4)
C4 C3 C8 S1 103.4(2)
C2 C3 C8 S1 -73.0(3)
C5 C6 C9 S2 -107.5(2)
C7 C6 C9 S2 66.3(3)
C17 S2 C9 C6 59.6(2)
C3 C8 S1 C10 -49.2(3)
C8 S1 C10 C11 135.6(5)
S1 C10 C11 C12 -55.6(6)
S1 C10 C11 C16 179.6(4)
C10 C11 C12 C13 -103.3(7)
C16 C11 C12 C13 20.0(7)
C11 C12 C13 C14 40.1(7)
C12 C13 C14 C17 167.6(4)
C12 C13 C14 C15 -65.5(5)
C17 C14 C15 C16 156.7(3)
C13 C14 C15 C16 26.6(4)
C14 C15 C16 C11 33.2(5)
C12 C11 C16 C15 -58.5(5)
C10 C11 C16 C15 67.8(5)
C3 C8 S1B C10B -33.4(9)
C8 S1B C10B C11B 134.2(15)
S1B C10B C11B C12B -70(2)
S1B C10B C11B C16B 175.9(17)
C16B C11B C12B C13B 37(2)
C10B C11B C12B C13B -63(2)
C11B C12B C13B C14B -63(2)
C12B C13B C14B C15B 45.8(17)
C12B C13B C14B C17 163.6(12)
C17 C14B C15B C16B -128.9(19)
C13B C14B C15B C16B -7(2)
C14B C15B C16B C11B -18(3)
C12B C11B C16B C15B 3(3)
C10B C11B C16B C15B 119(2)
C13 C14 C17 S2 -53.9(4)
C15 C14 C17 S2 179.7(2)
C15B C14B C17 S2 169.4(8)
C13B C14B C17 S2 47.0(9)
C9 S2 C17 C14 -84.3(3)
C9 S2 C17 C14B -116.4(5)
